data_7159195
loop_
_publ_author_name
'Ramkumar, Alagumalai'
'Sreedharan, Ramdas'
'Rajeshwaran, Purushothaman'
'Gandhi, Thirumanavelan'

_publ_section_title
;
 Ruthenium(II)-catalyzed oxidative dehydrogenation and hydroarylation of
 maleimides with phthalazinones - insights into additive-controlled
 product selectivity.
;
_journal_issue 13
_journal_name_full 'Organic &amp; biomolecular chemistry'
_journal_page_first 2695
_journal_page_last 2699
_journal_paper_doi 10.1039/d3ob00297g
_journal_volume 21
_journal_year 2023
_chemical_formula_moiety 'C27 H19 N3 O5'
_chemical_formula_sum 'C27 H19 N3 O5'
_chemical_formula_weight 465.46
_space_group_crystal_system monoclinic
_space_group_IT_number 14
_space_group_name_Hall '-P 2yn'
_space_group_name_H-M_alt 'P 1 21/n 1'
_atom_sites_solution_hydrogens geom
_audit_creation_method SHELXL-2018/3
_audit_update_record
;
2022-11-02 deposited with the CCDC.	2023-02-24 downloaded from the CCDC.
;
_cell_angle_alpha 90
_cell_angle_beta 102.776(8)
_cell_angle_gamma 90
_cell_formula_units_Z 4
_cell_length_a 13.934(4)
_cell_length_b 7.1249(19)
_cell_length_c 23.124(6)
_cell_measurement_reflns_used 9725
_cell_measurement_temperature 293(2)
_cell_measurement_theta_max 24.75
_cell_measurement_theta_min 3.00
_cell_volume 2238.9(11)
_computing_molecular_graphics 'shelXle (C.B. Huebschle, rev 1242)'
_computing_structure_refinement 'SHELXL-2018/3 (Sheldrick, 2018)'
_computing_structure_solution 'SHELXT 2018/2 (Sheldrick, 2018)'
_diffrn_ambient_temperature 293(2)
_diffrn_measured_fraction_theta_full 0.989
_diffrn_measured_fraction_theta_max 0.989
_diffrn_measurement_device_type 'Bruker APEX-II CCD'
_diffrn_measurement_method '\f and \w scans'
_diffrn_radiation_type MoK\a
_diffrn_radiation_wavelength 0.71073
_diffrn_reflns_av_R_equivalents 0.0526
_diffrn_reflns_av_unetI/netI 0.0243
_diffrn_reflns_Laue_measured_fraction_full 0.989
_diffrn_reflns_Laue_measured_fraction_max 0.989
_diffrn_reflns_limit_h_max 16
_diffrn_reflns_limit_h_min -16
_diffrn_reflns_limit_k_max 8
_diffrn_reflns_limit_k_min -8
_diffrn_reflns_limit_l_max 27
_diffrn_reflns_limit_l_min -27
_diffrn_reflns_number 50858
_diffrn_reflns_point_group_measured_fraction_full 0.989
_diffrn_reflns_point_group_measured_fraction_max 0.989
_diffrn_reflns_theta_full 25.158
_diffrn_reflns_theta_max 25.158
_diffrn_reflns_theta_min 2.792
_exptl_absorpt_coefficient_mu 0.095
_exptl_absorpt_correction_T_max 0.7452
_exptl_absorpt_correction_T_min 0.6335
_exptl_absorpt_correction_type multi-scan
_exptl_absorpt_process_details
;
 SADABS 2016/2: Krause, L., Herbst-Irmer, R., Sheldrick G.M. & Stalke D.,
 J. Appl. Cryst. 48 (2015) 3-10
;
_exptl_crystal_colour bronze
_exptl_crystal_density_diffrn 1.375
_exptl_crystal_density_method 'not measured'
_exptl_crystal_description block
_exptl_crystal_F_000 964
_exptl_crystal_size_max 0.24
_exptl_crystal_size_mid 0.20
_exptl_crystal_size_min 0.18
_refine_diff_density_max 0.228
_refine_diff_density_min -0.202
_refine_diff_density_rms 0.033
_refine_ls_extinction_method none
_refine_ls_goodness_of_fit_ref 0.943
_refine_ls_hydrogen_treatment constr
_refine_ls_matrix_type full
_refine_ls_number_parameters 317
_refine_ls_number_reflns 3981
_refine_ls_number_restraints 0
_refine_ls_restrained_S_all 0.943
_refine_ls_R_factor_all 0.0549
_refine_ls_R_factor_gt 0.0459
_refine_ls_shift/su_max 0.001
_refine_ls_shift/su_mean 0.000
_refine_ls_structure_factor_coef Fsqd
_refine_ls_weighting_details 'w=1/[\s^2^(Fo^2^)+(0.0501P)^2^+1.6694P] where P=(Fo^2^+2Fc^2^)/3'
_refine_ls_weighting_scheme calc
_refine_ls_wR_factor_gt 0.1107
_refine_ls_wR_factor_ref 0.1178
_reflns_Friedel_coverage 0.000
_reflns_number_gt 3439
_reflns_number_total 3981
_reflns_threshold_expression 'I > 2\s(I)'
_cod_data_source_file d3ob00297g2.cif
_cod_data_source_block MKCYS3_0m_a
_cod_depositor_comments 'Adding full bibliography for 7159195--7159196.cif.'
_cod_original_cell_volume 2238.8(10)
_cod_original_sg_symbol_H-M 'P 21/n'
_cod_database_code 7159195
_shelx_shelxl_version_number 2018/3
_shelx_space_group_comment
;
The symmetry employed for this shelxl refinement is uniquely defined
by the following loop, which should always be used as a source of
symmetry information in preference to the above space-group names.
They are only intended as comments.
;

loop_
_space_group_symop_operation_xyz
'x, y, z'
'-x+1/2, y+1/2, -z+1/2'
'-x, -y, -z'
'x-1/2, -y-1/2, z-1/2'

loop_
_atom_site_label
_atom_site_type_symbol
_atom_site_fract_x
_atom_site_fract_y
_atom_site_fract_z
_atom_site_U_iso_or_equiv
_atom_site_adp_type
_atom_site_occupancy
_atom_site_site_symmetry_order
_atom_site_calc_flag
_atom_site_refinement_flags_posn
_atom_site_refinement_flags_adp
_atom_site_refinement_flags_occupancy
_atom_site_disorder_assembly
_atom_site_disorder_group
O1 O 0.38182(10) 0.28629(19) 0.64302(6) 0.0437(3) Uani 1 1 d . . . . .
O2 O 0.30221(11) 0.6989(2) 0.77565(6) 0.0589(4) Uani 1 1 d . . . . .
O3 O 0.57405(14) -0.0290(2) 0.62443(7) 0.0651(5) Uani 1 1 d . . . . .
O4 O 0.16123(12) 1.0993(2) 0.49099(6) 0.0582(4) Uani 1 1 d . . . . .
O5 O 0.05314(11) 0.8673(2) 0.45945(7) 0.0615(4) Uani 1 1 d . . . . .
N1 N 0.32986(11) 0.5273(2) 0.69586(6) 0.0373(4) Uani 1 1 d . . . . .
N2 N 0.59138(11) 0.2190(2) 0.68677(7) 0.0373(4) Uani 1 1 d . . . . .
N3 N 0.59799(12) 0.4093(2) 0.69980(7) 0.0407(4) Uani 1 1 d . . . . .
C1 C 0.50066(13) 0.1440(3) 0.76417(8) 0.0370(4) Uani 1 1 d . . . . .
C2 C 0.57591(13) 0.1041(3) 0.73502(8) 0.0368(4) Uani 1 1 d . . . . .
C3 C 0.63975(16) -0.0437(3) 0.75340(9) 0.0498(5) Uani 1 1 d . . . . .
H3 H 0.690558 -0.067346 0.734231 0.060 Uiso 1 1 calc R U . . .
C4 C 0.62856(18) -0.1558(3) 0.79985(10) 0.0603(6) Uani 1 1 d . . . . .
H4 H 0.671532 -0.255441 0.811762 0.072 Uiso 1 1 calc R U . . .
C5 C 0.55382(18) -0.1212(3) 0.82887(10) 0.0596(6) Uani 1 1 d . . . . .
H5 H 0.545701 -0.197942 0.859974 0.072 Uiso 1 1 calc R U . . .
C6 C 0.49122(15) 0.0285(3) 0.81128(9) 0.0480(5) Uani 1 1 d . . . . .
H6 H 0.441584 0.052832 0.831318 0.058 Uiso 1 1 calc R U . . .
C7 C 0.43491(13) 0.3078(3) 0.75064(8) 0.0362(4) Uani 1 1 d . . . . .
C8 C 0.38191(13) 0.3644(2) 0.68930(8) 0.0345(4) Uani 1 1 d . . . . .
C9 C 0.34080(14) 0.5698(3) 0.75622(8) 0.0416(4) Uani 1 1 d . . . . .
C10 C 0.40780(14) 0.4259(3) 0.78859(8) 0.0432(5) Uani 1 1 d . . . . .
H10 H 0.428142 0.418711 0.829637 0.052 Uiso 1 1 calc R U . . .
C11 C 0.60626(15) 0.5197(3) 0.65691(9) 0.0452(5) Uani 1 1 d . . . . .
H11 H 0.609336 0.647971 0.664551 0.054 Uiso 1 1 calc R U . . .
C12 C 0.61106(13) 0.4601(3) 0.59849(9) 0.0423(5) Uani 1 1 d . . . . .
C13 C 0.60193(14) 0.2690(3) 0.58555(8) 0.0415(4) Uani 1 1 d . . . . .
C14 C 0.58770(14) 0.1386(3) 0.63192(9) 0.0429(5) Uani 1 1 d . . . . .
C15 C 0.27264(13) 0.6316(3) 0.64778(8) 0.0363(4) Uani 1 1 d . . . . .
C16 C 0.20261(13) 0.5417(3) 0.60503(9) 0.0411(4) Uani 1 1 d . . . . .
H16 H 0.189889 0.414619 0.608600 0.049 Uiso 1 1 calc R U . . .
C17 C 0.15172(14) 0.6430(3) 0.55690(9) 0.0434(5) Uani 1 1 d . . . . .
H17 H 0.104580 0.583319 0.527998 0.052 Uiso 1 1 calc R U . . .
C18 C 0.17023(13) 0.8326(3) 0.55130(8) 0.0404(4) Uani 1 1 d . . . . .
C19 C 0.23896(15) 0.9215(3) 0.59537(8) 0.0441(5) Uani 1 1 d . . . . .
H19 H 0.250703 1.049238 0.592403 0.053 Uiso 1 1 calc R U . . .
C20 C 0.28987(14) 0.8218(3) 0.64343(8) 0.0417(4) Uani 1 1 d . . . . .
H20 H 0.335721 0.882127 0.672913 0.050 Uiso 1 1 calc R U . . .
C21 C 0.62288(16) 0.5863(3) 0.55378(10) 0.0534(5) Uani 1 1 d . . . . .
H21 H 0.628574 0.714301 0.561680 0.064 Uiso 1 1 calc R U . . .
C22 C 0.62596(16) 0.5203(4) 0.49868(10) 0.0597(6) Uani 1 1 d . . . . .
H22 H 0.634633 0.603500 0.469264 0.072 Uiso 1 1 calc R U . . .
C23 C 0.61626(17) 0.3308(4) 0.48657(10) 0.0633(7) Uani 1 1 d . . . . .
H23 H 0.617933 0.287868 0.448821 0.076 Uiso 1 1 calc R U . . .
C24 C 0.60423(17) 0.2049(3) 0.52901(10) 0.0567(6) Uani 1 1 d . . . . .
H24 H 0.597639 0.077516 0.520192 0.068 Uiso 1 1 calc R U . . .
C25 C 0.12036(15) 0.9323(3) 0.49592(9) 0.0473(5) Uani 1 1 d . . . . .
C26 C 0.12518(19) 1.2033(4) 0.43656(10) 0.0627(6) Uani 1 1 d . . . . .
H26A H 0.144426 1.333869 0.442680 0.075 Uiso 1 1 calc R U . . .
H26B H 0.053864 1.197902 0.426297 0.075 Uiso 1 1 calc R U . . .
C27 C 0.16501(18) 1.1253(4) 0.38657(10) 0.0649(6) Uani 1 1 d . . . . .
H27A H 0.157239 1.216171 0.355240 0.097 Uiso 1 1 calc R U . . .
H27B H 0.129792 1.012968 0.371976 0.097 Uiso 1 1 calc R U . . .
H27C H 0.233567 1.096557 0.400423 0.097 Uiso 1 1 calc R U . . .

loop_
_atom_site_aniso_label
_atom_site_aniso_U_11
_atom_site_aniso_U_22
_atom_site_aniso_U_33
_atom_site_aniso_U_23
_atom_site_aniso_U_13
_atom_site_aniso_U_12
O1 0.0485(8) 0.0440(8) 0.0380(7) -0.0076(6) 0.0085(6) 0.0042(6)
O2 0.0656(9) 0.0658(10) 0.0476(8) -0.0087(7) 0.0172(7) 0.0240(8)
O3 0.1090(14) 0.0338(8) 0.0566(9) -0.0021(7) 0.0268(9) 0.0052(8)
O4 0.0702(10) 0.0522(9) 0.0448(8) 0.0052(7) -0.0036(7) 0.0052(8)
O5 0.0574(9) 0.0728(11) 0.0470(9) -0.0073(8) -0.0041(7) 0.0056(8)
N1 0.0416(8) 0.0377(8) 0.0337(8) 0.0001(6) 0.0106(6) 0.0050(7)
N2 0.0412(8) 0.0346(8) 0.0388(8) 0.0027(7) 0.0148(7) 0.0051(7)
N3 0.0482(9) 0.0312(8) 0.0450(9) -0.0007(7) 0.0151(7) -0.0035(7)
C1 0.0389(10) 0.0363(10) 0.0358(9) 0.0027(8) 0.0084(8) -0.0020(8)
C2 0.0405(10) 0.0350(10) 0.0352(9) 0.0013(8) 0.0091(8) 0.0001(8)
C3 0.0526(12) 0.0474(12) 0.0513(12) 0.0076(10) 0.0157(10) 0.0126(10)
C4 0.0718(15) 0.0483(13) 0.0612(14) 0.0173(11) 0.0153(12) 0.0192(11)
C5 0.0757(15) 0.0505(13) 0.0551(13) 0.0227(11) 0.0198(12) 0.0039(11)
C6 0.0536(12) 0.0478(12) 0.0468(11) 0.0091(9) 0.0201(9) -0.0010(10)
C7 0.0331(9) 0.0396(10) 0.0376(10) 0.0032(8) 0.0117(7) -0.0024(8)
C8 0.0340(9) 0.0344(10) 0.0375(10) -0.0006(8) 0.0132(7) -0.0032(7)
C9 0.0394(10) 0.0487(11) 0.0397(10) -0.0026(9) 0.0150(8) 0.0038(9)
C10 0.0418(10) 0.0555(12) 0.0342(10) 0.0019(9) 0.0127(8) 0.0066(9)
C11 0.0524(12) 0.0337(10) 0.0508(12) -0.0002(9) 0.0144(9) -0.0061(9)
C12 0.0366(10) 0.0481(12) 0.0447(11) 0.0048(9) 0.0144(8) 0.0012(8)
C13 0.0394(10) 0.0454(11) 0.0435(10) 0.0061(9) 0.0172(8) 0.0114(8)
C14 0.0487(11) 0.0366(11) 0.0458(11) -0.0006(9) 0.0156(9) 0.0104(9)
C15 0.0348(9) 0.0403(10) 0.0362(9) -0.0016(8) 0.0128(8) 0.0052(8)
C16 0.0376(10) 0.0386(10) 0.0492(11) -0.0026(9) 0.0144(9) -0.0009(8)
C17 0.0346(9) 0.0515(12) 0.0423(11) -0.0104(9) 0.0047(8) 0.0003(9)
C18 0.0391(10) 0.0449(11) 0.0373(10) -0.0042(8) 0.0090(8) 0.0076(8)
C19 0.0527(11) 0.0369(10) 0.0414(11) -0.0036(9) 0.0076(9) 0.0046(9)
C20 0.0470(11) 0.0397(11) 0.0354(10) -0.0066(8) 0.0029(8) 0.0007(9)
C21 0.0504(12) 0.0527(13) 0.0594(13) 0.0125(11) 0.0171(10) -0.0030(10)
C22 0.0533(13) 0.0769(17) 0.0559(14) 0.0251(12) 0.0274(11) 0.0107(12)
C23 0.0625(14) 0.090(2) 0.0440(12) 0.0088(12) 0.0259(11) 0.0262(13)
C24 0.0668(14) 0.0576(14) 0.0505(12) -0.0013(11) 0.0232(11) 0.0191(11)
C25 0.0458(11) 0.0541(13) 0.0403(11) -0.0078(9) 0.0056(9) 0.0113(10)
C26 0.0751(16) 0.0576(14) 0.0490(13) 0.0103(11) 0.0002(11) 0.0171(12)
C27 0.0648(15) 0.0711(16) 0.0551(14) 0.0055(12) 0.0049(11) 0.0036(12)

loop_
_atom_type_symbol
_atom_type_description
_atom_type_scat_dispersion_real
_atom_type_scat_dispersion_imag
_atom_type_scat_source
C C 0.0033 0.0016 'International Tables Vol C Tables 4.2.6.8 and 6.1.1.4'
H H 0.0000 0.0000 'International Tables Vol C Tables 4.2.6.8 and 6.1.1.4'
N N 0.0061 0.0033 'International Tables Vol C Tables 4.2.6.8 and 6.1.1.4'
O O 0.0106 0.0060 'International Tables Vol C Tables 4.2.6.8 and 6.1.1.4'

loop_
_geom_angle_atom_site_label_1
_geom_angle_atom_site_label_2
_geom_angle_atom_site_label_3
_geom_angle
_geom_angle_site_symmetry_1
_geom_angle_site_symmetry_3
_geom_angle_publ_flag
C25 O4 C26 117.17(18) . . ?
C8 N1 C9 110.07(15) . . ?
C8 N1 C15 124.33(14) . . ?
C9 N1 C15 125.59(15) . . ?
C14 N2 N3 126.24(15) . . ?
C14 N2 C2 119.66(15) . . ?
N3 N2 C2 113.69(14) . . ?
C11 N3 N2 116.19(16) . . ?
C2 C1 C6 117.88(17) . . ?
C2 C1 C7 123.86(16) . . ?
C6 C1 C7 118.14(16) . . ?
C3 C2 C1 120.51(17) . . ?
C3 C2 N2 118.38(16) . . ?
C1 C2 N2 121.08(16) . . ?
C4 C3 C2 120.41(19) . . ?
C3 C4 C5 120.3(2) . . ?
C4 C5 C6 119.35(19) . . ?
C1 C6 C5 121.57(19) . . ?
C10 C7 C1 127.95(17) . . ?
C10 C7 C8 107.54(16) . . ?
C1 C7 C8 124.45(16) . . ?
O1 C8 N1 125.59(17) . . ?
O1 C8 C7 128.16(17) . . ?
N1 C8 C7 106.24(15) . . ?
O2 C9 N1 125.32(18) . . ?
O2 C9 C10 128.90(18) . . ?
N1 C9 C10 105.78(15) . . ?
C7 C10 C9 110.21(17) . . ?
N3 C11 C12 125.10(18) . . ?
C13 C12 C21 119.12(19) . . ?
C13 C12 C11 118.11(17) . . ?
C21 C12 C11 122.76(19) . . ?
C12 C13 C24 120.15(19) . . ?
C12 C13 C14 118.88(17) . . ?
C24 C13 C14 120.95(19) . . ?
O3 C14 N2 120.69(18) . . ?
O3 C14 C13 124.12(19) . . ?
N2 C14 C13 115.19(17) . . ?
C16 C15 C20 120.53(18) . . ?
C16 C15 N1 120.02(17) . . ?
C20 C15 N1 119.42(17) . . ?
C15 C16 C17 119.24(18) . . ?
C18 C17 C16 120.71(18) . . ?
C19 C18 C17 119.24(18) . . ?
C19 C18 C25 121.80(19) . . ?
C17 C18 C25 118.83(18) . . ?
C18 C19 C20 120.42(19) . . ?
C15 C20 C19 119.81(18) . . ?
C22 C21 C12 119.8(2) . . ?
C23 C22 C21 120.2(2) . . ?
C24 C23 C22 121.2(2) . . ?
C23 C24 C13 119.4(2) . . ?
O5 C25 O4 124.2(2) . . ?
O5 C25 C18 124.0(2) . . ?
O4 C25 C18 111.75(17) . . ?
O4 C26 C27 111.37(19) . . ?

loop_
_geom_bond_atom_site_label_1
_geom_bond_atom_site_label_2
_geom_bond_distance
_geom_bond_site_symmetry_2
_geom_bond_publ_flag
O1 C8 1.206(2) . ?
O2 C9 1.201(2) . ?
O3 C14 1.216(2) . ?
O4 C25 1.335(3) . ?
O4 C26 1.451(2) . ?
O5 C25 1.205(2) . ?
N1 C8 1.395(2) . ?
N1 C9 1.403(2) . ?
N1 C15 1.426(2) . ?
N2 C14 1.382(2) . ?
N2 N3 1.388(2) . ?
N2 C2 1.438(2) . ?
N3 C11 1.291(2) . ?
C1 C2 1.396(3) . ?
C1 C6 1.395(3) . ?
C1 C7 1.474(3) . ?
C2 C3 1.383(3) . ?
C3 C4 1.375(3) . ?
C4 C5 1.380(3) . ?
C5 C6 1.381(3) . ?
C7 C10 1.329(3) . ?
C7 C8 1.502(3) . ?
C9 C10 1.475(3) . ?
C11 C12 1.432(3) . ?
C12 C13 1.394(3) . ?
C12 C21 1.407(3) . ?
C13 C24 1.392(3) . ?
C13 C14 1.465(3) . ?
C15 C16 1.383(3) . ?
C15 C20 1.384(3) . ?
C16 C17 1.383(3) . ?
C17 C18 1.387(3) . ?
C18 C19 1.388(3) . ?
C18 C25 1.495(3) . ?
C19 C20 1.376(3) . ?
C21 C22 1.368(3) . ?
C22 C23 1.380(4) . ?
C23 C24 1.367(3) . ?
C26 C27 1.496(3) . ?
